data_4505940
loop_
_publ_author_name
'Carri\'on, M. Carmen'
'Dur\'a, Gema'
'Jal\'on, F\'elix A.'
'Manzano, Blanca R.'
'Rodr\'iguez, Ana M.'

_publ_section_title
;
 Polynuclear Complexes Containing Ditopic Bispyrazolylmethane Ligands.
 Influence of Metal Geometry and Supramolecular Interactions
;
_journal_issue 4
_journal_name_full 'Crystal Growth &amp; Design'
_journal_page_first 1952
_journal_paper_doi 10.1021/cg201677s
_journal_volume 12
_journal_year 2012
_chemical_formula_moiety 'C42 H64 N16 Ni2 O6, 2(C3 H7 N O), 4(N O3)'
_chemical_formula_sum 'C48 H78 N22 Ni2 O20'
_chemical_formula_weight 1400.74
_chemical_name_systematic
;
 ?
;
_space_group_IT_number 14
_symmetry_cell_setting monoclinic
_symmetry_space_group_name_Hall '-P 2ybc'
_symmetry_space_group_name_H-M 'P 1 21/c 1'
_atom_sites_solution_hydrogens geom
_atom_sites_solution_primary direct
_atom_sites_solution_secondary difmap
_audit_creation_method SHELXL-97
_cell_angle_alpha 90.00
_cell_angle_beta 113.445(3)
_cell_angle_gamma 90.00
_cell_formula_units_Z 4
_cell_length_a 21.9957(13)
_cell_length_b 12.9390(6)
_cell_length_c 25.1838(15)
_cell_measurement_reflns_used 2101
_cell_measurement_temperature 230(2)
_cell_measurement_theta_max 19.894
_cell_measurement_theta_min 2.432
_cell_volume 6575.6(6)
_computing_structure_refinement 'SHELXL-97 (Sheldrick, 1997)'
_diffrn_ambient_temperature 230(2)
_diffrn_measured_fraction_theta_full 0.983
_diffrn_measured_fraction_theta_max 0.983
_diffrn_measurement_device_type 'CCD area detector'
_diffrn_measurement_method 'omega and phi scans'
_diffrn_radiation_monochromator graphite
_diffrn_radiation_source 'fine-focus sealed tube'
_diffrn_radiation_type MoK\a
_diffrn_radiation_wavelength 0.71073
_diffrn_reflns_av_R_equivalents 0.0952
_diffrn_reflns_av_sigmaI/netI 0.1198
_diffrn_reflns_limit_h_max 27
_diffrn_reflns_limit_h_min -27
_diffrn_reflns_limit_k_max 15
_diffrn_reflns_limit_k_min -15
_diffrn_reflns_limit_l_max 31
_diffrn_reflns_limit_l_min -31
_diffrn_reflns_number 44241
_diffrn_reflns_theta_full 26.45
_diffrn_reflns_theta_max 26.45
_diffrn_reflns_theta_min 1.65
_exptl_absorpt_coefficient_mu 0.658
_exptl_absorpt_correction_T_max 0.9492
_exptl_absorpt_correction_T_min 0.8907
_exptl_absorpt_correction_type multi-scan
_exptl_absorpt_process_details SADABS
_exptl_crystal_density_diffrn 1.415
_exptl_crystal_density_method 'not measured'
_exptl_crystal_description prism
_exptl_crystal_F_000 2944
_exptl_crystal_size_max 0.18
_exptl_crystal_size_mid 0.17
_exptl_crystal_size_min 0.08
_refine_diff_density_max 0.957
_refine_diff_density_min -0.450
_refine_diff_density_rms 0.108
_refine_ls_extinction_method none
_refine_ls_goodness_of_fit_ref 0.932
_refine_ls_hydrogen_treatment constr
_refine_ls_matrix_type full
_refine_ls_number_parameters 845
_refine_ls_number_reflns 13332
_refine_ls_number_restraints 0
_refine_ls_restrained_S_all 0.932
_refine_ls_R_factor_all 0.1611
_refine_ls_R_factor_gt 0.0664
_refine_ls_shift/su_max 0.016
_refine_ls_shift/su_mean 0.000
_refine_ls_structure_factor_coef Fsqd
_refine_ls_weighting_details 'calc w=1/[\s^2^(Fo^2^)+(0.0951P)^2^+0.0000P] where P=(Fo^2^+2Fc^2^)/3'
_refine_ls_weighting_scheme calc
_refine_ls_wR_factor_gt 0.1556
_refine_ls_wR_factor_ref 0.2037
_reflns_number_gt 6110
_reflns_number_total 13332
_reflns_threshold_expression >2sigma(I)
_cod_data_source_file cg201677s_si_002.cif
_cod_data_source_block 9
_cod_original_sg_symbol_H-M P21/c
_cod_database_code 4505940

loop_
_symmetry_equiv_pos_as_xyz
'x, y, z'
'-x, y+1/2, -z+1/2'
'-x, -y, -z'
'x, -y-1/2, z-1/2'

loop_
_atom_site_label
_atom_site_type_symbol
_atom_site_fract_x
_atom_site_fract_y
_atom_site_fract_z
_atom_site_U_iso_or_equiv
_atom_site_adp_type
_atom_site_occupancy
_atom_site_symmetry_multiplicity
_atom_site_calc_flag
_atom_site_refinement_flags
Ni1 Ni 0.30731(3) 0.33186(4) 0.18341(3) 0.03307(19) Uani 1 1 d .
Ni2 Ni 0.19382(3) -0.09212(4) 0.31850(3) 0.03388(19) Uani 1 1 d .
N1 N 0.2884(2) 0.2063(3) 0.12704(17) 0.0345(10) Uani 1 1 d .
N2 N 0.3310(2) 0.1262(3) 0.13502(17) 0.0369(10) Uani 1 1 d .
N3 N 0.3947(2) 0.2614(3) 0.23747(18) 0.0404(11) Uani 1 1 d .
N4 N 0.4180(2) 0.1687(3) 0.22652(19) 0.0434(11) Uani 1 1 d .
N5 N 0.25170(19) 0.2754(3) 0.22717(17) 0.0317(9) Uani 1 1 d .
N6 N 0.4354(2) 0.4351(3) 0.1042(2) 0.0471(12) Uani 1 1 d .
N7 N 0.1616(2) 0.5102(3) 0.05571(18) 0.0390(10) Uani 1 1 d .
N8 N 0.3384(2) 0.6166(3) 0.27229(19) 0.0463(12) Uani 1 1 d .
N10 N 0.2128(2) 0.0252(3) 0.37972(17) 0.0363(10) Uani 1 1 d .
N11 N 0.1771(2) 0.1123(3) 0.37344(17) 0.0345(10) Uani 1 1 d .
N12 N 0.1080(2) -0.0131(3) 0.26532(17) 0.0372(10) Uani 1 1 d .
N13 N 0.0879(2) 0.0766(3) 0.28214(18) 0.0389(11) Uani 1 1 d .
N15 N 0.2527(2) -0.0323(3) 0.27898(17) 0.0346(10) Uani 1 1 d .
N16 N 0.1578(2) -0.3640(3) 0.2186(2) 0.0511(13) Uani 1 1 d .
N17 N 0.3363(2) -0.2738(3) 0.44907(19) 0.0488(12) Uani 1 1 d .
N18 N 0.0564(2) -0.1933(3) 0.38509(19) 0.0447(11) Uani 1 1 d .
O1 O 0.35641(18) 0.4091(2) 0.13942(15) 0.0414(9) Uani 1 1 d .
O2 O 0.22149(16) 0.3990(2) 0.12539(15) 0.0414(9) Uani 1 1 d .
O3 O 0.32713(18) 0.4538(2) 0.23924(15) 0.0453(9) Uani 1 1 d .
O4 O 0.17143(18) -0.2060(3) 0.25794(14) 0.0479(10) Uani 1 1 d .
O5 O 0.27685(17) -0.1690(2) 0.37542(14) 0.0412(9) Uani 1 1 d .
O6 O 0.13944(17) -0.1716(2) 0.35587(14) 0.0400(9) Uani 1 1 d .
C1 C 0.3176(3) 0.0743(4) 0.0847(2) 0.0519(16) Uani 1 1 d .
H1 H 0.3394 0.0155 0.0801 0.062 Uiso 1 1 calc R
C2 C 0.2669(3) 0.1235(4) 0.0427(2) 0.0578(17) Uani 1 1 d .
H2 H 0.2477 0.1070 0.0035 0.069 Uiso 1 1 calc R
C3 C 0.2496(3) 0.2049(4) 0.0708(2) 0.0463(14) Uani 1 1 d .
H3 H 0.2155 0.2516 0.0526 0.056 Uiso 1 1 calc R
C4 C 0.4830(3) 0.1567(5) 0.2587(3) 0.0555(16) Uani 1 1 d .
H4 H 0.5088 0.0996 0.2589 0.067 Uiso 1 1 calc R
C5 C 0.5040(3) 0.2441(5) 0.2909(3) 0.0652(18) Uani 1 1 d .
H5 H 0.5469 0.2585 0.3172 0.078 Uiso 1 1 calc R
C6 C 0.4490(3) 0.3077(4) 0.2767(2) 0.0488(14) Uani 1 1 d .
H6 H 0.4494 0.3731 0.2922 0.059 Uiso 1 1 calc R
C7 C 0.3720(3) 0.0888(4) 0.1926(2) 0.0405(13) Uani 1 1 d .
H7 H 0.3986 0.0314 0.1880 0.049 Uiso 1 1 calc R
C8 C 0.3125(2) 0.0075(4) 0.3087(2) 0.0382(13) Uani 1 1 d .
H8 H 0.3284 0.0086 0.3489 0.046 Uiso 1 1 calc R
C9 C 0.3519(3) 0.0473(4) 0.2826(2) 0.0394(13) Uani 1 1 d .
H9 H 0.3933 0.0746 0.3051 0.047 Uiso 1 1 calc R
C10 C 0.3299(2) 0.0465(3) 0.2232(2) 0.0305(11) Uani 1 1 d .
C11 C 0.2688(3) 0.0030(4) 0.1922(2) 0.0400(13) Uani 1 1 d .
H11 H 0.2527 -0.0014 0.1521 0.048 Uiso 1 1 calc R
C12 C 0.2318(3) -0.0339(4) 0.2213(2) 0.0413(13) Uani 1 1 d .
H12 H 0.1901 -0.0613 0.1997 0.050 Uiso 1 1 calc R
C13 C 0.4052(3) 0.3802(4) 0.1302(2) 0.0410(13) Uani 1 1 d .
H13 H 0.4216 0.3144 0.1427 0.049 Uiso 1 1 calc R
C14 C 0.4933(3) 0.3963(5) 0.0954(3) 0.072(2) Uani 1 1 d .
H14A H 0.5307 0.4403 0.1152 0.107 Uiso 1 1 calc R
H14B H 0.4840 0.3957 0.0548 0.107 Uiso 1 1 calc R
H14C H 0.5033 0.3273 0.1105 0.107 Uiso 1 1 calc R
C15 C 0.4116(3) 0.5370(4) 0.0822(3) 0.0678(19) Uani 1 1 d .
H15A H 0.3938 0.5360 0.0407 0.102 Uiso 1 1 calc R
H15B H 0.4475 0.5854 0.0964 0.102 Uiso 1 1 calc R
H15C H 0.3776 0.5572 0.0950 0.102 Uiso 1 1 calc R
C16 C 0.2168(3) 0.4781(4) 0.0959(2) 0.0378(12) Uani 1 1 d .
H16 H 0.2550 0.5165 0.1030 0.045 Uiso 1 1 calc R
C17 C 0.0997(3) 0.4555(5) 0.0414(3) 0.075(2) Uani 1 1 d .
H17A H 0.1071 0.3949 0.0652 0.112 Uiso 1 1 calc R
H17B H 0.0823 0.4356 0.0014 0.112 Uiso 1 1 calc R
H17C H 0.0684 0.4998 0.0482 0.112 Uiso 1 1 calc R
C18 C 0.1593(3) 0.6057(4) 0.0233(3) 0.0678(19) Uani 1 1 d .
H18A H 0.2029 0.6354 0.0366 0.102 Uiso 1 1 calc R
H18B H 0.1295 0.6539 0.0294 0.102 Uiso 1 1 calc R
H18C H 0.1441 0.5901 -0.0172 0.102 Uiso 1 1 calc R
C19 C 0.3384(2) 0.5462(4) 0.2344(2) 0.0409(13) Uani 1 1 d .
H19 H 0.3472 0.5669 0.2029 0.049 Uiso 1 1 calc R
C20 C 0.3271(4) 0.5876(5) 0.3230(3) 0.076(2) Uani 1 1 d .
H20A H 0.3101 0.5183 0.3185 0.113 Uiso 1 1 calc R
H20B H 0.2956 0.6340 0.3278 0.113 Uiso 1 1 calc R
H20C H 0.3681 0.5911 0.3565 0.113 Uiso 1 1 calc R
C21 C 0.3551(3) 0.7248(4) 0.2673(3) 0.078(2) Uani 1 1 d .
H21A H 0.3584 0.7352 0.2308 0.118 Uiso 1 1 calc R
H21B H 0.3968 0.7412 0.2982 0.118 Uiso 1 1 calc R
H21C H 0.3212 0.7689 0.2697 0.118 Uiso 1 1 calc R
C22 C 0.1914(3) 0.1606(4) 0.4245(2) 0.0465(14) Uani 1 1 d .
H22 H 0.1729 0.2219 0.4303 0.056 Uiso 1 1 calc R
C23 C 0.2379(3) 0.1025(4) 0.4658(2) 0.0521(15) Uani 1 1 d .
H23 H 0.2576 0.1158 0.5053 0.062 Uiso 1 1 calc R
C24 C 0.2500(3) 0.0189(4) 0.4366(2) 0.0453(14) Uani 1 1 d .
H24 H 0.2799 -0.0341 0.4541 0.054 Uiso 1 1 calc R
C25 C 0.0223(3) 0.0902(4) 0.2536(3) 0.0500(15) Uani 1 1 d .
H25 H -0.0022 0.1460 0.2576 0.060 Uiso 1 1 calc R
C26 C -0.0019(3) 0.0080(5) 0.2179(3) 0.0589(17) Uani 1 1 d .
H26 H -0.0457 -0.0040 0.1930 0.071 Uiso 1 1 calc R
C27 C 0.0524(3) -0.0545(4) 0.2265(2) 0.0488(15) Uani 1 1 d .
H27 H 0.0504 -0.1170 0.2077 0.059 Uiso 1 1 calc R
C28 C 0.1361(2) 0.1531(4) 0.3166(2) 0.0351(12) Uani 1 1 d .
H28 H 0.1110 0.2112 0.3226 0.042 Uiso 1 1 calc R
C29 C 0.2732(3) 0.2785(4) 0.2851(2) 0.0375(12) Uani 1 1 d .
H29 H 0.3145 0.3075 0.3062 0.045 Uiso 1 1 calc R
C30 C 0.2376(2) 0.2411(4) 0.3148(2) 0.0371(12) Uani 1 1 d .
H30 H 0.2543 0.2466 0.3549 0.044 Uiso 1 1 calc R
C31 C 0.1769(2) 0.1953(3) 0.2851(2) 0.0320(12) Uani 1 1 d .
C32 C 0.1539(2) 0.1926(4) 0.2256(2) 0.0381(13) Uani 1 1 d .
H32 H 0.1127 0.1639 0.2038 0.046 Uiso 1 1 calc R
C33 C 0.1920(3) 0.2326(4) 0.1984(2) 0.0376(13) Uani 1 1 d .
H33 H 0.1756 0.2298 0.1582 0.045 Uiso 1 1 calc R
C34 C 0.1608(2) -0.3001(4) 0.2597(2) 0.0428(14) Uani 1 1 d .
H34 H 0.1548 -0.3261 0.2916 0.051 Uiso 1 1 calc R
C35 C 0.1442(3) -0.4739(4) 0.2220(3) 0.078(2) Uani 1 1 d .
H35A H 0.1416 -0.4881 0.2585 0.117 Uiso 1 1 calc R
H35B H 0.1791 -0.5143 0.2187 0.117 Uiso 1 1 calc R
H35C H 0.1028 -0.4916 0.1911 0.117 Uiso 1 1 calc R
C36 C 0.1655(4) -0.3253(5) 0.1680(3) 0.078(2) Uani 1 1 d .
H36A H 0.1268 -0.3422 0.1341 0.118 Uiso 1 1 calc R
H36B H 0.2038 -0.3564 0.1652 0.118 Uiso 1 1 calc R
H36C H 0.1710 -0.2517 0.1709 0.118 Uiso 1 1 calc R
C37 C 0.2803(3) -0.2415(4) 0.4097(2) 0.0429(13) Uani 1 1 d .
H37 H 0.2412 -0.2736 0.4068 0.051 Uiso 1 1 calc R
C38 C 0.3383(4) -0.3606(5) 0.4873(3) 0.097(3) Uani 1 1 d .
H38A H 0.3550 -0.3370 0.5267 0.146 Uiso 1 1 calc R
H38B H 0.3667 -0.4138 0.4835 0.146 Uiso 1 1 calc R
H38C H 0.2944 -0.3878 0.4767 0.146 Uiso 1 1 calc R
C39 C 0.3997(3) -0.2293(5) 0.4559(3) 0.073(2) Uani 1 1 d .
H39A H 0.4209 -0.2735 0.4379 0.109 Uiso 1 1 calc R
H39B H 0.4273 -0.2227 0.4964 0.109 Uiso 1 1 calc R
H39C H 0.3926 -0.1624 0.4380 0.109 Uiso 1 1 calc R
C40 C 0.0913(3) -0.1391(4) 0.3640(2) 0.0393(13) Uani 1 1 d .
H40 H 0.0789 -0.0707 0.3543 0.047 Uiso 1 1 calc R
C41 C 0.0750(3) -0.2996(4) 0.4036(3) 0.069(2) Uani 1 1 d .
H41A H 0.1003 -0.3274 0.3835 0.104 Uiso 1 1 calc R
H41B H 0.0357 -0.3404 0.3950 0.104 Uiso 1 1 calc R
H41C H 0.1012 -0.3010 0.4445 0.104 Uiso 1 1 calc R
C42 C 0.0004(3) -0.1497(5) 0.3958(3) 0.0660(18) Uani 1 1 d .
H42A H 0.0066 -0.1631 0.4351 0.099 Uiso 1 1 calc R
H42B H -0.0401 -0.1811 0.3700 0.099 Uiso 1 1 calc R
H42C H -0.0016 -0.0764 0.3892 0.099 Uiso 1 1 calc R
N21 N 0.0112(3) 0.1740(4) 0.3913(3) 0.0625(15) Uani 1 1 d .
O21 O 0.0331(4) 0.0919(5) 0.3872(3) 0.131(3) Uani 1 1 d .
O22 O -0.0083(3) 0.1867(5) 0.4301(3) 0.117(2) Uani 1 1 d .
O23 O 0.0090(3) 0.2399(4) 0.3548(3) 0.121(2) Uani 1 1 d .
N31 N 0.1938(3) 0.4559(4) 0.3795(2) 0.0545(13) Uani 1 1 d .
O31 O 0.1508(3) 0.3904(4) 0.3620(3) 0.115(2) Uani 1 1 d .
O32 O 0.1795(2) 0.5475(3) 0.3698(2) 0.0925(17) Uani 1 1 d .
O33 O 0.2496(3) 0.4282(5) 0.4061(2) 0.123(2) Uani 1 1 d .
N41 N 0.3030(3) 0.7877(4) 0.1126(3) 0.0634(15) Uani 1 1 d .
O41 O 0.3128(2) 0.6935(3) 0.1178(2) 0.0928(17) Uani 1 1 d .
O42 O 0.2481(3) 0.8222(4) 0.0832(3) 0.123(2) Uani 1 1 d .
O43 O 0.3480(2) 0.8488(4) 0.1377(2) 0.0888(16) Uani 1 1 d .
N51 N 0.4907(3) 0.0749(5) 0.1226(3) 0.0624(15) Uani 1 1 d .
O51 O 0.5050(5) 0.0764(7) 0.0820(4) 0.215(5) Uani 1 1 d .
O52 O 0.4885(3) 0.0039(5) 0.1495(3) 0.153(3) Uani 1 1 d .
O53 O 0.4803(4) 0.1589(5) 0.1320(3) 0.162(3) Uani 1 1 d .
N61 N 0.4141(3) 0.2740(5) 0.4451(2) 0.0678(15) Uani 1 1 d .
O61 O 0.4233(4) 0.1032(6) 0.4279(3) 0.160(4) Uani 1 1 d .
C61 C 0.4330(5) 0.1942(10) 0.4225(4) 0.129(4) Uani 1 1 d .
H61 H 0.4564 0.2097 0.3999 0.154 Uiso 1 1 calc R
C62 C 0.3770(4) 0.2581(6) 0.4794(3) 0.091(2) Uani 1 1 d .
H62A H 0.3368 0.2979 0.4639 0.136 Uiso 1 1 calc R
H62B H 0.4027 0.2796 0.5184 0.136 Uiso 1 1 calc R
H62C H 0.3662 0.1862 0.4790 0.136 Uiso 1 1 calc R
C63 C 0.4293(5) 0.3776(7) 0.4375(4) 0.161(5) Uani 1 1 d .
H63A H 0.4555 0.3794 0.4148 0.242 Uiso 1 1 calc R
H63B H 0.4537 0.4084 0.4746 0.242 Uiso 1 1 calc R
H63C H 0.3889 0.4154 0.4179 0.242 Uiso 1 1 calc R
N71 N 0.0832(3) 0.0500(5) 0.0151(3) 0.0812(18) Uani 1 1 d .
O71 O 0.0787(3) 0.1386(5) 0.0908(2) 0.119(2) Uani 1 1 d .
C71 C 0.0718(3) 0.1329(6) 0.0420(4) 0.091(3) Uani 1 1 d .
H71 H 0.0568 0.1921 0.0197 0.109 Uiso 1 1 calc R
C72 C 0.1058(4) -0.0451(7) 0.0475(3) 0.120(4) Uani 1 1 d .
H72A H 0.1098 -0.0353 0.0865 0.180 Uiso 1 1 calc R
H72B H 0.1481 -0.0639 0.0477 0.180 Uiso 1 1 calc R
H72C H 0.0744 -0.0992 0.0296 0.180 Uiso 1 1 calc R
C73 C 0.0721(5) 0.0500(6) -0.0452(4) 0.116(3) Uani 1 1 d .
H73A H 0.0351 0.0062 -0.0663 0.174 Uiso 1 1 calc R
H73B H 0.1110 0.0246 -0.0495 0.174 Uiso 1 1 calc R
H73C H 0.0629 0.1191 -0.0601 0.174 Uiso 1 1 calc R

loop_
_atom_site_aniso_label
_atom_site_aniso_U_11
_atom_site_aniso_U_22
_atom_site_aniso_U_33
_atom_site_aniso_U_23
_atom_site_aniso_U_13
_atom_site_aniso_U_12
Ni1 0.0422(4) 0.0246(4) 0.0366(4) -0.0001(3) 0.0201(3) -0.0020(3)
Ni2 0.0477(4) 0.0243(4) 0.0335(4) -0.0007(3) 0.0202(3) -0.0038(3)
N1 0.049(3) 0.023(2) 0.036(2) 0.0048(18) 0.021(2) 0.0028(19)
N2 0.056(3) 0.025(2) 0.040(3) 0.0031(19) 0.030(2) 0.000(2)
N3 0.043(3) 0.035(3) 0.044(3) 0.002(2) 0.018(2) -0.006(2)
N4 0.041(3) 0.038(3) 0.055(3) 0.002(2) 0.022(2) -0.005(2)
N5 0.039(2) 0.020(2) 0.038(2) 0.0047(18) 0.018(2) 0.0019(18)
N6 0.046(3) 0.044(3) 0.060(3) 0.007(2) 0.029(3) -0.002(2)
N7 0.045(3) 0.037(3) 0.035(2) 0.002(2) 0.016(2) 0.001(2)
N8 0.055(3) 0.030(3) 0.049(3) -0.008(2) 0.015(2) -0.001(2)
N10 0.051(3) 0.027(2) 0.036(2) 0.0012(18) 0.023(2) -0.003(2)
N11 0.050(3) 0.025(2) 0.034(2) -0.0027(18) 0.023(2) -0.005(2)
N12 0.043(3) 0.030(2) 0.038(2) -0.0003(19) 0.016(2) -0.008(2)
N13 0.045(3) 0.028(2) 0.049(3) 0.005(2) 0.024(2) -0.002(2)
N15 0.047(3) 0.024(2) 0.035(2) -0.0004(18) 0.019(2) -0.0042(19)
N16 0.055(3) 0.041(3) 0.052(3) -0.021(2) 0.016(3) -0.003(2)
N17 0.057(3) 0.046(3) 0.040(3) 0.009(2) 0.016(2) 0.010(2)
N18 0.048(3) 0.040(3) 0.051(3) 0.005(2) 0.026(2) -0.003(2)
O1 0.053(2) 0.032(2) 0.051(2) 0.0049(16) 0.032(2) 0.0017(17)
O2 0.045(2) 0.034(2) 0.046(2) 0.0077(17) 0.0185(18) 0.0047(17)
O3 0.066(3) 0.025(2) 0.050(2) -0.0062(16) 0.029(2) -0.0073(18)
O4 0.073(3) 0.036(2) 0.041(2) -0.0067(17) 0.029(2) -0.0077(19)
O5 0.052(2) 0.034(2) 0.044(2) 0.0069(17) 0.0257(19) 0.0032(17)
O6 0.046(2) 0.035(2) 0.046(2) 0.0028(16) 0.0264(19) 0.0000(17)
C1 0.095(5) 0.032(3) 0.048(3) -0.006(3) 0.049(4) -0.008(3)
C2 0.090(5) 0.048(4) 0.036(3) -0.004(3) 0.025(3) -0.010(3)
C3 0.069(4) 0.035(3) 0.034(3) 0.003(2) 0.020(3) -0.008(3)
C4 0.039(3) 0.058(4) 0.070(4) 0.012(3) 0.023(3) 0.008(3)
C5 0.044(4) 0.082(5) 0.065(4) 0.010(4) 0.016(3) -0.005(4)
C6 0.049(4) 0.043(3) 0.055(4) 0.003(3) 0.021(3) -0.011(3)
C7 0.050(3) 0.027(3) 0.054(3) 0.001(2) 0.031(3) 0.009(2)
C8 0.048(3) 0.030(3) 0.038(3) -0.004(2) 0.019(3) -0.003(2)
C9 0.041(3) 0.036(3) 0.040(3) 0.002(2) 0.014(3) -0.006(2)
C10 0.041(3) 0.019(2) 0.037(3) 0.006(2) 0.021(3) 0.003(2)
C11 0.054(4) 0.034(3) 0.036(3) 0.005(2) 0.022(3) -0.001(3)
C12 0.048(3) 0.034(3) 0.039(3) -0.002(2) 0.015(3) -0.009(2)
C13 0.049(4) 0.034(3) 0.043(3) 0.000(2) 0.022(3) -0.003(3)
C14 0.054(4) 0.085(5) 0.092(5) 0.001(4) 0.046(4) 0.000(4)
C15 0.072(5) 0.051(4) 0.099(5) 0.021(4) 0.053(4) 0.005(3)
C16 0.045(3) 0.038(3) 0.035(3) 0.002(2) 0.020(3) 0.006(3)
C17 0.052(4) 0.068(5) 0.078(5) 0.002(4) -0.002(4) 0.000(4)
C18 0.077(5) 0.059(4) 0.064(4) 0.026(3) 0.025(4) 0.013(3)
C19 0.040(3) 0.038(3) 0.043(3) -0.009(3) 0.015(3) -0.004(3)
C20 0.102(6) 0.064(5) 0.057(4) -0.015(3) 0.028(4) 0.011(4)
C21 0.096(5) 0.035(4) 0.087(5) -0.005(3) 0.018(4) -0.001(4)
C22 0.076(4) 0.028(3) 0.043(3) -0.001(3) 0.032(3) -0.002(3)
C23 0.082(4) 0.045(4) 0.036(3) -0.007(3) 0.030(3) -0.013(3)
C24 0.060(4) 0.040(3) 0.035(3) -0.002(3) 0.019(3) 0.000(3)
C25 0.040(3) 0.049(4) 0.065(4) 0.014(3) 0.026(3) 0.004(3)
C26 0.043(4) 0.066(4) 0.057(4) 0.005(3) 0.008(3) -0.015(3)
C27 0.048(4) 0.052(4) 0.042(3) 0.003(3) 0.014(3) -0.012(3)
C28 0.048(3) 0.026(3) 0.040(3) 0.004(2) 0.026(3) 0.002(2)
C29 0.046(3) 0.032(3) 0.034(3) -0.002(2) 0.015(3) -0.006(2)
C30 0.050(3) 0.028(3) 0.036(3) -0.001(2) 0.020(3) -0.003(2)
C31 0.050(3) 0.019(2) 0.033(3) 0.003(2) 0.022(3) 0.006(2)
C32 0.039(3) 0.031(3) 0.045(3) 0.006(2) 0.018(3) -0.005(2)
C33 0.051(3) 0.030(3) 0.031(3) 0.007(2) 0.014(3) -0.005(2)
C34 0.046(3) 0.036(3) 0.047(3) -0.006(3) 0.019(3) -0.004(3)
C35 0.088(5) 0.039(4) 0.094(5) -0.032(4) 0.022(4) -0.016(4)
C36 0.106(6) 0.072(5) 0.058(4) -0.023(4) 0.033(4) 0.011(4)
C37 0.059(4) 0.029(3) 0.047(3) 0.000(3) 0.027(3) -0.002(3)
C38 0.110(6) 0.080(5) 0.089(5) 0.061(4) 0.027(5) 0.011(5)
C39 0.050(4) 0.077(5) 0.085(5) -0.009(4) 0.020(4) -0.008(4)
C40 0.050(3) 0.027(3) 0.040(3) 0.005(2) 0.017(3) -0.005(3)
C41 0.098(5) 0.030(3) 0.096(5) 0.000(3) 0.056(5) -0.015(3)
C42 0.049(4) 0.066(4) 0.089(5) 0.007(4) 0.035(4) 0.000(3)
N21 0.069(4) 0.047(3) 0.069(4) 0.017(3) 0.024(3) 0.003(3)
O21 0.213(7) 0.080(4) 0.129(5) 0.028(4) 0.099(5) 0.065(4)
O22 0.112(5) 0.158(6) 0.093(4) 0.020(4) 0.053(4) 0.038(4)
O23 0.192(7) 0.062(3) 0.111(5) 0.028(3) 0.063(5) 0.025(4)
N31 0.071(4) 0.045(3) 0.054(3) 0.015(3) 0.032(3) 0.023(3)
O31 0.109(5) 0.045(3) 0.222(7) -0.007(4) 0.099(5) -0.014(3)
O32 0.105(4) 0.044(3) 0.118(4) 0.019(3) 0.033(3) 0.015(3)
O33 0.113(5) 0.130(5) 0.081(4) -0.019(3) -0.009(4) 0.064(4)
N41 0.053(4) 0.054(4) 0.087(4) 0.013(3) 0.034(3) 0.005(3)
O41 0.106(4) 0.037(3) 0.121(4) 0.006(3) 0.030(3) 0.009(3)
O42 0.066(4) 0.079(4) 0.184(6) 0.002(4) 0.008(4) 0.021(3)
O43 0.075(3) 0.054(3) 0.131(5) 0.019(3) 0.034(3) -0.004(3)
N51 0.064(4) 0.055(4) 0.080(4) 0.015(3) 0.041(3) 0.025(3)
O51 0.287(11) 0.261(10) 0.153(7) 0.070(7) 0.144(8) 0.150(8)
O52 0.179(7) 0.098(5) 0.238(8) 0.100(5) 0.143(6) 0.080(5)
O53 0.250(9) 0.080(5) 0.206(8) 0.020(5) 0.143(7) 0.044(5)
N61 0.059(4) 0.078(4) 0.060(4) -0.007(3) 0.017(3) 0.000(3)
O61 0.142(6) 0.130(6) 0.138(6) -0.076(5) -0.018(5) 0.059(5)
C61 0.084(7) 0.195(12) 0.063(6) -0.045(8) -0.017(5) 0.062(8)
C62 0.089(6) 0.097(6) 0.091(6) 0.018(5) 0.040(5) 0.009(5)
C63 0.171(10) 0.131(9) 0.138(9) 0.051(7) 0.015(8) -0.053(8)
N71 0.073(4) 0.086(5) 0.079(4) -0.042(4) 0.024(3) 0.002(3)
O71 0.082(4) 0.163(6) 0.092(4) -0.079(4) 0.014(3) 0.020(4)
C71 0.066(5) 0.092(6) 0.110(7) -0.065(5) 0.029(5) -0.010(4)
C72 0.100(7) 0.123(8) 0.090(6) -0.022(6) -0.013(5) 0.053(6)
C73 0.163(9) 0.080(6) 0.122(8) -0.030(5) 0.076(7) 0.002(6)

loop_
_atom_type_symbol
_atom_type_description
_atom_type_scat_dispersion_real
_atom_type_scat_dispersion_imag
_atom_type_scat_source
C C 0.0033 0.0016 'International Tables Vol C Tables 4.2.6.8 and 6.1.1.4'
H H 0.0000 0.0000 'International Tables Vol C Tables 4.2.6.8 and 6.1.1.4'
N N 0.0061 0.0033 'International Tables Vol C Tables 4.2.6.8 and 6.1.1.4'
O O 0.0106 0.0060 'International Tables Vol C Tables 4.2.6.8 and 6.1.1.4'
Ni Ni 0.3393 1.1124 'International Tables Vol C Tables 4.2.6.8 and 6.1.1.4'

loop_
_geom_angle_atom_site_label_1
_geom_angle_atom_site_label_2
_geom_angle_atom_site_label_3
_geom_angle
O3 Ni1 O2 92.69(14)
O3 Ni1 N3 89.95(15)
O2 Ni1 N3 176.54(15)
O3 Ni1 N5 85.17(14)
O2 Ni1 N5 87.58(14)
N3 Ni1 N5 94.87(15)
O3 Ni1 O1 88.96(14)
O2 Ni1 O1 86.76(14)
N3 Ni1 O1 91.07(15)
N5 Ni1 O1 171.64(14)
O3 Ni1 N1 179.17(17)
O2 Ni1 N1 88.13(14)
N3 Ni1 N1 89.23(16)
N5 Ni1 N1 94.99(15)
O1 Ni1 N1 90.97(14)
O4 Ni2 O6 88.26(14)
O4 Ni2 N15 85.49(15)
O6 Ni2 N15 172.05(14)
O4 Ni2 O5 93.14(14)
O6 Ni2 O5 87.51(13)
N15 Ni2 O5 87.95(14)
O4 Ni2 N10 177.77(16)
O6 Ni2 N10 90.44(14)
N15 Ni2 N10 95.96(15)
O5 Ni2 N10 88.62(15)
O4 Ni2 N12 89.21(15)
O6 Ni2 N12 89.80(14)
N15 Ni2 N12 95.00(15)
O5 Ni2 N12 176.37(15)
N10 Ni2 N12 88.97(16)
C3 N1 N2 105.0(4)
C3 N1 Ni1 127.2(3)
N2 N1 Ni1 123.7(3)
N1 N2 C1 111.1(4)
N1 N2 C7 121.4(4)
C1 N2 C7 125.7(4)
C6 N3 N4 104.1(4)
C6 N3 Ni1 127.2(4)
N4 N3 Ni1 125.0(3)
C4 N4 N3 111.8(4)
C4 N4 C7 126.5(5)
N3 N4 C7 120.6(4)
C29 N5 C33 116.4(4)
C29 N5 Ni1 122.6(3)
C33 N5 Ni1 121.0(3)
C13 N6 C15 120.4(5)
C13 N6 C14 122.2(5)
C15 N6 C14 117.4(5)
C16 N7 C17 122.1(5)
C16 N7 C18 121.0(5)
C17 N7 C18 116.8(5)
C19 N8 C20 120.6(5)
C19 N8 C21 121.7(5)
C20 N8 C21 117.5(5)
C24 N10 N11 104.9(4)
C24 N10 Ni2 127.1(3)
N11 N10 Ni2 125.9(3)
N10 N11 C22 111.8(4)
N10 N11 C28 121.6(4)
C22 N11 C28 126.1(4)
C27 N12 N13 104.6(4)
C27 N12 Ni2 127.0(4)
N13 N12 Ni2 122.4(3)
C25 N13 N12 110.9(4)
C25 N13 C28 126.9(4)
N12 N13 C28 120.9(4)
C8 N15 C12 116.9(4)
C8 N15 Ni2 122.7(3)
C12 N15 Ni2 120.3(3)
C34 N16 C36 119.6(5)
C34 N16 C35 121.0(5)
C36 N16 C35 119.3(5)
C37 N17 C39 122.3(5)
C37 N17 C38 121.1(5)
C39 N17 C38 116.6(5)
C40 N18 C41 120.3(5)
C40 N18 C42 122.7(5)
C41 N18 C42 116.9(5)
C13 O1 Ni1 128.6(3)
C16 O2 Ni1 127.2(3)
C19 O3 Ni1 132.5(3)
C34 O4 Ni2 132.5(4)
C37 O5 Ni2 129.0(4)
C40 O6 Ni2 126.7(3)
C2 C1 N2 107.6(5)
C1 C2 C3 105.2(5)
N1 C3 C2 111.1(5)
N4 C4 C5 106.9(5)
C4 C5 C6 106.6(6)
N3 C6 C5 110.6(5)
N2 C7 N4 111.0(4)
N2 C7 C10 111.4(4)
N4 C7 C10 112.1(4)
N15 C8 C9 122.9(5)
C10 C9 C8 120.0(5)
C11 C10 C9 117.4(4)
C11 C10 C7 120.8(4)
C9 C10 C7 121.7(5)
C10 C11 C12 119.4(5)
N15 C12 C11 123.4(5)
O1 C13 N6 125.3(5)
O2 C16 N7 123.9(5)
O3 C19 N8 122.7(5)
N11 C22 C23 107.0(5)
C22 C23 C24 105.7(5)
N10 C24 C23 110.7(5)
N13 C25 C26 107.7(5)
C25 C26 C27 105.6(5)
N12 C27 C26 111.2(5)
N11 C28 N13 111.0(4)
N11 C28 C31 112.4(4)
N13 C28 C31 112.0(4)
N5 C29 C30 123.5(5)
C29 C30 C31 119.8(5)
C30 C31 C32 117.2(5)
C30 C31 C28 121.2(4)
C32 C31 C28 121.5(5)
C33 C32 C31 119.9(5)
N5 C33 C32 123.1(4)
O4 C34 N16 122.9(5)
O5 C37 N17 122.8(5)
O6 C40 N18 124.8(5)
O21 N21 O22 118.3(6)
O21 N21 O23 116.6(7)
O22 N21 O23 125.1(7)
O33 N31 O31 118.2(6)
O33 N31 O32 121.8(7)
O31 N31 O32 120.1(6)
O43 N41 O42 118.4(6)
O43 N41 O41 120.7(6)
O42 N41 O41 120.9(6)
O53 N51 O52 124.8(8)
O53 N51 O51 107.7(8)
O52 N51 O51 127.5(8)
C61 N61 C63 123.5(9)
C61 N61 C62 120.2(8)
C63 N61 C62 116.3(7)
O61 C61 N61 127.6(12)
C71 N71 C73 123.0(8)
C71 N71 C72 119.0(7)
C73 N71 C72 117.9(6)
O71 C71 N71 127.1(9)

loop_
_geom_bond_atom_site_label_1
_geom_bond_atom_site_label_2
_geom_bond_distance
Ni1 O3 2.041(3)
Ni1 O2 2.063(3)
Ni1 N3 2.073(4)
Ni1 N5 2.078(4)
Ni1 O1 2.084(3)
Ni1 N1 2.087(4)
Ni2 O4 2.035(3)
Ni2 O6 2.067(3)
Ni2 N15 2.072(4)
Ni2 O5 2.073(3)
Ni2 N10 2.084(4)
Ni2 N12 2.095(4)
N1 C3 1.331(6)
N1 N2 1.357(5)
N2 C1 1.358(6)
N2 C7 1.453(6)
N3 C6 1.349(6)
N3 N4 1.375(6)
N4 C4 1.344(7)
N4 C7 1.461(6)
N5 C29 1.344(6)
N5 C33 1.341(6)
N6 C13 1.312(6)
N6 C15 1.445(7)
N6 C14 1.465(7)
N7 C16 1.301(6)
N7 C17 1.448(7)
N7 C18 1.471(6)
N8 C19 1.319(6)
N8 C20 1.445(7)
N8 C21 1.466(7)
N10 C24 1.339(6)
N10 N11 1.348(5)
N11 C22 1.349(6)
N11 C28 1.454(6)
N12 C27 1.337(6)
N12 N13 1.367(5)
N13 C25 1.345(6)
N13 C28 1.457(6)
N15 C8 1.331(6)
N15 C12 1.339(6)
N16 C34 1.305(6)
N16 C36 1.440(7)
N16 C35 1.464(7)
N17 C37 1.305(6)
N17 C39 1.454(7)
N17 C38 1.469(7)
N18 C40 1.299(6)
N18 C41 1.457(7)
N18 C42 1.472(7)
O1 C13 1.243(6)
O2 C16 1.245(5)
O3 C19 1.237(6)
O4 C34 1.244(6)
O5 C37 1.256(5)
O6 C40 1.231(6)
C1 C2 1.353(8)
C2 C3 1.404(7)
C4 C5 1.360(8)
C5 C6 1.388(8)
C7 C10 1.523(6)
C8 C9 1.380(7)
C9 C10 1.376(6)
C10 C11 1.377(6)
C11 C12 1.378(7)
C22 C23 1.359(7)
C23 C24 1.392(7)
C25 C26 1.358(8)
C26 C27 1.386(8)
C28 C31 1.515(6)
C29 C30 1.369(7)
C30 C31 1.378(6)
C31 C32 1.379(7)
C32 C33 1.377(6)
N21 O21 1.187(6)
N21 O22 1.224(7)
N21 O23 1.241(6)
N31 O33 1.196(6)
N31 O31 1.215(7)
N31 O32 1.225(6)
N41 O43 1.227(6)
N41 O42 1.222(6)
N41 O41 1.236(6)
N51 O53 1.154(7)
N51 O52 1.154(7)
N51 O51 1.185(8)
N61 C61 1.322(10)
N61 C63 1.412(9)
N61 C62 1.420(8)
O61 C61 1.215(13)
N71 C71 1.344(8)
N71 C73 1.441(9)
N71 C72 1.451(9)
O71 C71 1.178(9)
